data_4329197
loop_
_publ_author_name
'Stefan G. Minasian'
'Kevin S. Boland'
'Russell K. Feller'
'Andrew J. Gaunt'
'Stosh A. Kozimor'
'Iain May'
'Sean D. Reilly'
'Brian L. Scott'
'David K. Shuh'

_publ_contact_author_address 'Los Alamos National Laboratory'
_publ_contact_author_email stosh@lanl.gov
_publ_contact_author_name 'Stosh A. Kozimor'
_publ_contact_author_phone 505-665-4521
_publ_section_title
;
 Synthesis and Structure of (Ph4P)2MCl6 (M = Ti, Zr, Hf, Th, U, Np, Pu)
;
_journal_name_full 'Inorganic Chemistry'
_journal_page_first 5728
_journal_page_last 5736
_journal_paper_doi 10.1021/ic300179d
_journal_volume 51
_journal_year 2012
_chemical_formula_sum 'C48 H40 Cl6 Np P'
_chemical_formula_weight 1097.47
_chemical_name_systematic
; 
 ? 
;
_space_group_IT_number 2
_symmetry_cell_setting triclinic
_symmetry_space_group_name_Hall '-P 1'
_symmetry_space_group_name_H-M 'P -1'
_atom_sites_solution_hydrogens geom
_atom_sites_solution_primary direct
_atom_sites_solution_secondary difmap
_audit_creation_method SHELXL-97
_cell_angle_alpha 93.067(7)
_cell_angle_beta 99.243(7)
_cell_angle_gamma 116.144(6)
_cell_formula_units_Z 1
_cell_length_a 10.178(6)
_cell_length_b 10.316(6)
_cell_length_c 12.108(7)
_cell_measurement_temperature 141(2)
_cell_volume 1115.3(11)
_computing_cell_refinement 'SAINT 4.05 (Bruker, 1996)'
_computing_data_collection 'SMART 4.210 (Bruker, 1996)'
_computing_data_reduction 'SAINT 4.05 (Bruker, 1996)'
_computing_molecular_graphics 'SHELXTL 6.10 (Bruker, 2001)'
_computing_publication_material 'SHELXTL 6.10 (Bruker, 2001)'
_computing_structure_refinement 'SHELXL-97 (Sheldrick, 1997)'
_computing_structure_solution 'SHELXS-97 (Sheldrick, 1997)'
_diffrn_ambient_temperature 141(2)
_diffrn_measured_fraction_theta_full 0.995
_diffrn_measured_fraction_theta_max 0.992
_diffrn_measurement_device_type 'Bruker SMART 1k CCD'
_diffrn_measurement_method '\f scans'
_diffrn_radiation_monochromator graphite
_diffrn_radiation_source 'fine-focus sealed tube'
_diffrn_radiation_type MoK\a
_diffrn_radiation_wavelength 0.71073
_diffrn_reflns_av_R_equivalents 0.0295
_diffrn_reflns_av_sigmaI/netI 0.0333
_diffrn_reflns_limit_h_max 12
_diffrn_reflns_limit_h_min -12
_diffrn_reflns_limit_k_max 12
_diffrn_reflns_limit_k_min -12
_diffrn_reflns_limit_l_max 14
_diffrn_reflns_limit_l_min -14
_diffrn_reflns_number 10535
_diffrn_reflns_theta_full 25.00
_diffrn_reflns_theta_max 25.05
_diffrn_reflns_theta_min 1.72
_diffrn_standards_decay_% 0
_diffrn_standards_interval_count 0
_diffrn_standards_interval_time 0
_diffrn_standards_number 0
_exptl_absorpt_coefficient_mu 2.758
_exptl_absorpt_correction_T_max 0.5342
_exptl_absorpt_correction_T_min 0.4723
_exptl_absorpt_correction_type multi-scan
_exptl_absorpt_process_details 'SADABS 2.03 (Sheldrick, 2001)'
_exptl_crystal_colour colorless
_exptl_crystal_density_diffrn 1.634
_exptl_crystal_description block
_exptl_crystal_F_000 538
_exptl_crystal_size_max 0.32
_exptl_crystal_size_mid 0.26
_exptl_crystal_size_min 0.26
_refine_diff_density_max 2.972
_refine_diff_density_min -2.194
_refine_diff_density_rms 0.181
_refine_ls_extinction_method none
_refine_ls_goodness_of_fit_ref 1.096
_refine_ls_hydrogen_treatment constr
_refine_ls_matrix_type full
_refine_ls_number_parameters 259
_refine_ls_number_reflns 3924
_refine_ls_number_restraints 0
_refine_ls_restrained_S_all 1.096
_refine_ls_R_factor_all 0.0299
_refine_ls_R_factor_gt 0.0288
_refine_ls_shift/su_max 0.000
_refine_ls_shift/su_mean 0.000
_refine_ls_structure_factor_coef Fsqd
_refine_ls_weighting_details 'calc w=1/[\s^2^(Fo^2^)+(0.0732P)^2^+0.0000P] where P=(Fo^2^+2Fc^2^)/3'
_refine_ls_weighting_scheme calc
_refine_ls_wR_factor_gt 0.0911
_refine_ls_wR_factor_ref 0.0920
_reflns_number_gt 3825
_reflns_number_total 3924
_reflns_threshold_expression >2sigma(I)
_cod_data_source_file ic300179d_si_002_8.cif
_cod_data_source_block xpl057
_cod_database_code 4329197

loop_
_symmetry_equiv_pos_as_xyz
'x, y, z'
'-x, -y, -z'

loop_
_atom_site_label
_atom_site_type_symbol
_atom_site_fract_x
_atom_site_fract_y
_atom_site_fract_z
_atom_site_U_iso_or_equiv
_atom_site_adp_type
_atom_site_occupancy
_atom_site_symmetry_multiplicity
_atom_site_calc_flag
_atom_site_refinement_flags
Np1 Np 0.5000 1.0000 0.5000 0.01247(10) Uani 1 2 d S
P1 P 0.31662(11) 0.38603(11) 0.18046(8) 0.0130(2) Uani 1 1 d .
Cl3 Cl 0.51569(12) 1.08676(11) 0.30095(8) 0.0218(2) Uani 1 1 d .
Cl1 Cl 0.22223(11) 0.80252(11) 0.42080(9) 0.0222(2) Uani 1 1 d .
Cl2 Cl 0.59156(11) 0.81598(10) 0.43787(8) 0.0191(2) Uani 1 1 d .
C1 C 0.2656(4) 0.5136(4) 0.1123(3) 0.0154(8) Uani 1 1 d .
C2 C 0.2735(5) 0.6318(5) 0.1795(3) 0.0191(8) Uani 1 1 d .
H2 H 0.3109 0.6478 0.2569 0.023 Uiso 1 1 calc R
C3 C 0.2250(5) 0.7254(5) 0.1297(4) 0.0234(9) Uani 1 1 d .
H3 H 0.2280 0.8035 0.1741 0.028 Uiso 1 1 calc R
C4 C 0.1717(5) 0.7023(5) 0.0132(4) 0.0241(9) Uani 1 1 d .
H4 H 0.1384 0.7646 -0.0198 0.029 Uiso 1 1 calc R
C5 C 0.1682(5) 0.5873(5) -0.0533(4) 0.0211(9) Uani 1 1 d .
H5 H 0.1345 0.5734 -0.1312 0.025 Uiso 1 1 calc R
C6 C 0.2148(4) 0.4929(4) -0.0039(3) 0.0175(8) Uani 1 1 d .
H6 H 0.2121 0.4152 -0.0486 0.021 Uiso 1 1 calc R
C7 C 0.5016(4) 0.4815(4) 0.2652(3) 0.0149(8) Uani 1 1 d .
C8 C 0.6118(5) 0.5929(5) 0.2236(3) 0.0184(8) Uani 1 1 d .
H8 H 0.5867 0.6255 0.1572 0.022 Uiso 1 1 calc R
C9 C 0.7588(5) 0.6548(5) 0.2815(4) 0.0221(9) Uani 1 1 d .
H9 H 0.8327 0.7293 0.2542 0.026 Uiso 1 1 calc R
C10 C 0.7963(5) 0.6053(5) 0.3812(4) 0.0234(9) Uani 1 1 d .
H10 H 0.8955 0.6455 0.4193 0.028 Uiso 1 1 calc R
C11 C 0.6866(5) 0.4971(5) 0.4230(4) 0.0229(9) Uani 1 1 d .
H11 H 0.7121 0.4657 0.4900 0.027 Uiso 1 1 calc R
C12 C 0.5385(5) 0.4345(4) 0.3665(3) 0.0182(8) Uani 1 1 d .
H12 H 0.4647 0.3622 0.3956 0.022 Uiso 1 1 calc R
C13 C 0.1786(4) 0.2842(4) 0.2598(3) 0.0152(8) Uani 1 1 d .
C14 C 0.0696(5) 0.3238(5) 0.2799(3) 0.0192(8) Uani 1 1 d .
H14 H 0.0704 0.4083 0.2561 0.023 Uiso 1 1 calc R
C15 C -0.0405(5) 0.2373(5) 0.3353(4) 0.0224(9) Uani 1 1 d .
H15 H -0.1143 0.2631 0.3477 0.027 Uiso 1 1 calc R
C16 C -0.0405(5) 0.1124(5) 0.3721(3) 0.0230(9) Uani 1 1 d .
H16 H -0.1147 0.0540 0.4088 0.028 Uiso 1 1 calc R
C17 C 0.0698(5) 0.0746(5) 0.3544(3) 0.0201(9) Uani 1 1 d .
H17 H 0.0704 -0.0082 0.3807 0.024 Uiso 1 1 calc R
C18 C 0.1793(4) 0.1585(4) 0.2980(3) 0.0168(8) Uani 1 1 d .
H18 H 0.2524 0.1318 0.2855 0.020 Uiso 1 1 calc R
C19 C 0.3145(5) 0.2553(4) 0.0750(3) 0.0151(8) Uani 1 1 d .
C20 C 0.4446(4) 0.2456(4) 0.0659(3) 0.0158(8) Uani 1 1 d .
H20 H 0.5341 0.3056 0.1158 0.019 Uiso 1 1 calc R
C21 C 0.4396(5) 0.1453(5) -0.0187(4) 0.0212(9) Uani 1 1 d .
H21 H 0.5262 0.1378 -0.0243 0.025 Uiso 1 1 calc R
C22 C 0.3078(5) 0.0570(5) -0.0941(4) 0.0229(9) Uani 1 1 d .
H22 H 0.3063 -0.0067 -0.1521 0.028 Uiso 1 1 calc R
C23 C 0.1771(5) 0.0639(5) -0.0826(4) 0.0217(9) Uani 1 1 d .
H23 H 0.0876 0.0023 -0.1320 0.026 Uiso 1 1 calc R
C24 C 0.1789(5) 0.1613(4) 0.0013(3) 0.0190(8) Uani 1 1 d .
H24 H 0.0909 0.1646 0.0089 0.023 Uiso 1 1 calc R

loop_
_atom_site_aniso_label
_atom_site_aniso_U_11
_atom_site_aniso_U_22
_atom_site_aniso_U_33
_atom_site_aniso_U_23
_atom_site_aniso_U_13
_atom_site_aniso_U_12
Np1 0.01324(15) 0.01370(15) 0.01281(14) 0.00182(9) 0.00461(9) 0.00758(10)
P1 0.0122(5) 0.0157(5) 0.0118(5) 0.0020(4) 0.0021(4) 0.0070(4)
Cl3 0.0287(5) 0.0261(5) 0.0181(5) 0.0078(4) 0.0099(4) 0.0169(5)
Cl1 0.0159(5) 0.0226(5) 0.0249(5) -0.0014(4) 0.0054(4) 0.0061(4)
Cl2 0.0242(5) 0.0187(5) 0.0196(5) 0.0019(4) 0.0064(4) 0.0139(4)
C1 0.0110(18) 0.019(2) 0.0176(19) 0.0062(15) 0.0051(15) 0.0074(16)
C2 0.017(2) 0.023(2) 0.017(2) 0.0018(16) 0.0035(16) 0.0095(18)
C3 0.022(2) 0.019(2) 0.030(2) 0.0047(17) 0.0089(18) 0.0087(18)
C4 0.016(2) 0.024(2) 0.034(2) 0.0123(18) 0.0060(18) 0.0098(18)
C5 0.014(2) 0.027(2) 0.020(2) 0.0093(17) 0.0037(16) 0.0068(18)
C6 0.0146(19) 0.021(2) 0.0158(19) 0.0037(16) 0.0038(15) 0.0071(17)
C7 0.0145(19) 0.0160(19) 0.0145(19) -0.0025(15) 0.0003(15) 0.0086(16)
C8 0.023(2) 0.021(2) 0.0113(18) 0.0012(15) 0.0035(16) 0.0096(18)
C9 0.018(2) 0.020(2) 0.022(2) -0.0020(17) 0.0050(17) 0.0036(18)
C10 0.017(2) 0.027(2) 0.023(2) -0.0042(17) -0.0029(17) 0.0092(19)
C11 0.025(2) 0.022(2) 0.020(2) 0.0019(17) -0.0019(17) 0.0113(19)
C12 0.019(2) 0.018(2) 0.0159(19) 0.0029(15) 0.0041(16) 0.0072(17)
C13 0.0105(18) 0.021(2) 0.0115(18) 0.0021(15) 0.0019(14) 0.0052(16)
C14 0.021(2) 0.026(2) 0.0146(19) 0.0036(16) 0.0041(16) 0.0147(18)
C15 0.018(2) 0.035(2) 0.018(2) 0.0021(17) 0.0056(16) 0.0139(19)
C16 0.018(2) 0.031(2) 0.0138(19) 0.0041(17) 0.0038(16) 0.0051(18)
C17 0.021(2) 0.022(2) 0.015(2) 0.0032(16) 0.0019(16) 0.0077(18)
C18 0.0149(19) 0.021(2) 0.0143(19) 0.0016(15) 0.0013(15) 0.0083(17)
C19 0.020(2) 0.0142(19) 0.0114(18) 0.0064(14) 0.0053(15) 0.0068(16)
C20 0.0137(19) 0.0162(19) 0.0170(19) 0.0041(15) 0.0039(15) 0.0059(16)
C21 0.023(2) 0.020(2) 0.024(2) 0.0042(17) 0.0101(17) 0.0110(18)
C22 0.029(2) 0.017(2) 0.021(2) 0.0008(16) 0.0083(18) 0.0091(19)
C23 0.021(2) 0.019(2) 0.018(2) 0.0013(16) 0.0025(16) 0.0039(18)
C24 0.016(2) 0.020(2) 0.019(2) 0.0028(16) 0.0036(16) 0.0060(17)

loop_
_atom_type_symbol
_atom_type_description
_atom_type_scat_dispersion_real
_atom_type_scat_dispersion_imag
_atom_type_scat_source
C C 0.0033 0.0016 'International Tables Vol C Tables 4.2.6.8 and 6.1.1.4'
H H 0.0000 0.0000 'International Tables Vol C Tables 4.2.6.8 and 6.1.1.4'
Cl Cl 0.1484 0.1585 'International Tables Vol C Tables 4.2.6.8 and 6.1.1.4'
Np Np -11.4937 4.1493 'International Tables Vol C Tables 4.2.6.8 and 6.1.1.4'
P P 0.1023 0.0942 'International Tables Vol C Tables 4.2.6.8 and 6.1.1.4'

loop_
_geom_angle_atom_site_label_1
_geom_angle_atom_site_label_2
_geom_angle_atom_site_label_3
_geom_angle
_geom_angle_site_symmetry_1
_geom_angle_site_symmetry_3
Cl2 Np1 Cl2 180.000(2) . 2_676
Cl2 Np1 Cl3 91.69(4) . 2_676
Cl2 Np1 Cl3 88.31(4) 2_676 2_676
Cl2 Np1 Cl3 88.31(4) . .
Cl2 Np1 Cl3 91.69(4) 2_676 .
Cl3 Np1 Cl3 180.000(1) 2_676 .
Cl2 Np1 Cl1 90.41(6) . 2_676
Cl2 Np1 Cl1 89.59(6) 2_676 2_676
Cl3 Np1 Cl1 89.93(4) 2_676 2_676
Cl3 Np1 Cl1 90.07(4) . 2_676
Cl2 Np1 Cl1 89.59(6) . .
Cl2 Np1 Cl1 90.41(6) 2_676 .
Cl3 Np1 Cl1 90.07(4) 2_676 .
Cl3 Np1 Cl1 89.93(4) . .
Cl1 Np1 Cl1 179.999(2) 2_676 .
C7 P1 C19 108.49(19) . .
C7 P1 C13 113.09(18) . .
C19 P1 C13 106.35(19) . .
C7 P1 C1 109.68(19) . .
C19 P1 C1 109.48(19) . .
C13 P1 C1 109.66(19) . .
C6 C1 C2 120.2(4) . .
C6 C1 P1 121.3(3) . .
C2 C1 P1 118.4(3) . .
C3 C2 C1 119.4(4) . .
C2 C3 C4 120.0(4) . .
C5 C4 C3 120.4(4) . .
C6 C5 C4 119.8(4) . .
C5 C6 C1 120.2(4) . .
C8 C7 C12 120.3(4) . .
C8 C7 P1 119.2(3) . .
C12 C7 P1 120.2(3) . .
C9 C8 C7 119.7(4) . .
C8 C9 C10 120.0(4) . .
C11 C10 C9 120.0(4) . .
C10 C11 C12 120.8(4) . .
C11 C12 C7 119.2(4) . .
C14 C13 C18 119.9(4) . .
C14 C13 P1 121.8(3) . .
C18 C13 P1 118.2(3) . .
C15 C14 C13 120.1(4) . .
C16 C15 C14 120.0(4) . .
C17 C16 C15 120.0(4) . .
C18 C17 C16 120.8(4) . .
C17 C18 C13 119.2(4) . .
C20 C19 C24 119.8(4) . .
C20 C19 P1 121.0(3) . .
C24 C19 P1 119.2(3) . .
C19 C20 C21 119.5(4) . .
C22 C21 C20 120.7(4) . .
C21 C22 C23 119.6(4) . .
C24 C23 C22 120.7(4) . .
C23 C24 C19 119.6(4) . .

loop_
_geom_bond_atom_site_label_1
_geom_bond_atom_site_label_2
_geom_bond_distance
_geom_bond_site_symmetry_2
Np1 Cl2 2.5826(14) .
Np1 Cl2 2.5826(14) 2_676
Np1 Cl3 2.6198(16) 2_676
Np1 Cl3 2.6198(16) .
Np1 Cl1 2.6281(16) 2_676
Np1 Cl1 2.6281(16) .
P1 C7 1.790(4) .
P1 C19 1.797(4) .
P1 C13 1.800(4) .
P1 C1 1.806(4) .
C1 C6 1.388(6) .
C1 C2 1.394(6) .
C2 C3 1.388(6) .
C3 C4 1.395(7) .
C4 C5 1.381(7) .
C5 C6 1.382(6) .
C7 C8 1.393(6) .
C7 C12 1.398(6) .
C8 C9 1.382(6) .
C9 C10 1.397(6) .
C10 C11 1.375(7) .
C11 C12 1.385(6) .
C13 C14 1.391(6) .
C13 C18 1.402(6) .
C14 C15 1.388(6) .
C15 C16 1.386(7) .
C16 C17 1.383(7) .
C17 C18 1.384(6) .
C19 C20 1.392(6) .
C19 C24 1.405(6) .
C20 C21 1.396(6) .
C21 C22 1.380(6) .
C22 C23 1.391(7) .
C23 C24 1.383(6) .
